data_2008991
loop_
_publ_author_name
'Banumathi, S.'
'Velmurugan, D.'
'Ravikumar, K.'
'Vijayalakshmi, S.'
'Balaji Rao, R.'
'Balaram, P.'

_publ_section_title
;Methyl
 1-(<i>tert</i>-butoxycarbonyl-<small>L</small>-alanyl-<small>L</small>-leucylamino)cyclooctane-1-carboxylate
;
_journal_issue 9
_journal_name_full 'Acta Crystallographica Section C'
_journal_page_first 1575
_journal_page_last 1577
_journal_paper_doi 10.1107/S0108270199005260
_journal_volume 55
_journal_year 1999
_chemical_formula_sum 'C24 H33 N3 O6'
_chemical_formula_weight 459.53
_chemical_name_systematic
;
 ?
;
_space_group_IT_number 4
_symmetry_cell_setting monoclinic
_symmetry_space_group_name_Hall 'P 2yb'
_symmetry_space_group_name_H-M 'P 1 21 1'
_audit_creation_method SHELXL
_cell_angle_alpha 90.00
_cell_angle_beta 115.80(2)
_cell_angle_gamma 90.00
_cell_formula_units_Z 2
_cell_length_a 11.375(3)
_cell_length_b 10.438(3)
_cell_length_c 12.577(4)
_cell_measurement_reflns_used 25
_cell_measurement_temperature 293(2)
_cell_measurement_theta_max 22
_cell_measurement_theta_min 5
_cell_volume 1344.4(7)
_computing_cell_refinement P3
_computing_data_collection 'P3 (Siemens, 1991)'
_computing_data_reduction 'SHELXTL-plus (Sheldrick, 1991)'
_computing_molecular_graphics 'ZORTEP (Zsolnai, 1997)'
_computing_publication_material 'SHELXL93 and  PARST (Nardelli, 1983, 1995)'
_computing_structure_refinement 'SHELXL93 (Sheldrick, 1993)'
_computing_structure_solution 'SHELXS86 (Sheldrick, 1990)'
_diffrn_ambient_temperature 293(2)
_diffrn_measurement_device
;
Siemens R3m/V diffractometer
;
_diffrn_measurement_method `\w'
_diffrn_radiation_monochromator graphite
_diffrn_radiation_source 'fine-focus sealed tube'
_diffrn_radiation_type MoK\a
_diffrn_radiation_wavelength 0.71073
_diffrn_reflns_av_R_equivalents 0.0220
_diffrn_reflns_av_sigmaI/netI 0.0173
_diffrn_reflns_limit_h_max 13
_diffrn_reflns_limit_h_min 0
_diffrn_reflns_limit_k_max 12
_diffrn_reflns_limit_k_min 0
_diffrn_reflns_limit_l_max 13
_diffrn_reflns_limit_l_min -15
_diffrn_reflns_number 2835
_diffrn_reflns_theta_max 25.67
_diffrn_reflns_theta_min 1.80
_diffrn_standards_decay_% <2%
_diffrn_standards_interval_count 98
_diffrn_standards_interval_time 60
_diffrn_standards_number 2
_exptl_absorpt_coefficient_mu 0.082
_exptl_absorpt_correction_type none
_exptl_crystal_colour colourless
_exptl_crystal_density_diffrn 1.135
_exptl_crystal_density_meas ?
_exptl_crystal_density_method none
_exptl_crystal_description Needle
_exptl_crystal_F_000 492
_exptl_crystal_size_max 0.30
_exptl_crystal_size_mid 0.19
_exptl_crystal_size_min 0.10
_refine_diff_density_max 0.368
_refine_diff_density_min -0.245
_refine_ls_extinction_method none
_refine_ls_goodness_of_fit_ref 1.091
_refine_ls_hydrogen_treatment constr
_refine_ls_matrix_type full
_refine_ls_number_parameters 286
_refine_ls_number_reflns 2684
_refine_ls_number_restraints 3
_refine_ls_restrained_S_obs 1.160
_refine_ls_R_factor_all 0.0753
_refine_ls_R_factor_gt 0.0684
_refine_ls_shift/su_max 0.015
_refine_ls_shift/su_mean 0.003
_refine_ls_structure_factor_coef Fsqd
_refine_ls_weighting_details 'w = 1/[\s^2^(Fo^2^)+(0.1412P)^2^+0.1578P] where P=(Fo^2^+2Fc^2^)/3'
_refine_ls_weighting_scheme calc
_refine_ls_wR_factor_all 0.1937
_refine_ls_wR_factor_ref 0.1861
_reflns_number_gt 2513
_reflns_number_total 2696
_reflns_threshold_expression I>2\s(I)
_cod_data_source_file vj1099.cif
_cod_data_source_block alac8c
_cod_depositor_comments
;
The following automatic conversions were performed:
'_symmetry_cell_setting' value 'Monoclinic' changed to 'monoclinic'
according to '/home/saulius/struct/CIF-dictionaries/cif_core.dic'
dictionary named 'cif_core.dic' version 2.4.1 from 2010-06-29.

Automatic conversion script
Id: cif_fix_enum 1527 2010-12-29 10:47:43Z saulius 

The following automatic conversions were performed:

'_symmetry_cell_setting' value 'Monoclinic' changed to 'monoclinic'
according to /home/saulius/struct/CIF-dictionaries/cif_core.dic
dictionary named 'cif_core.dic' version 2.4.1 from 2010-06-29.

Automatic conversion script
Id: cif_fix_values 1715 2011-07-08 13:25:40Z adriana 

The following automatic conversions were performed:

'_exptl_crystal_density_meas' value 'not measured' was changed to '?'
- the value is perceived as not measured.

Automatic conversion script
Id: cif_fix_values 3008 2015-01-20 13:52:24Z robertas 

The following automatic conversions were performed:

'_refine_ls_weighting_scheme' value 'calc w =
1/[\s^2^(Fo^2^)+(0.1412P)^2^+0.1578P] where P=(Fo^2^+2Fc^2^)/3' was
changed to 'calc'. New tag '_refine_ls_weighting_details' was
created. The value of the new tag was set to 'w =
1/[\s^2^(Fo^2^)+(0.1412P)^2^+0.1578P] where P=(Fo^2^+2Fc^2^)/3'.

Automatic conversion script
Id: cif_fix_values 3143 2015-03-26 13:38:13Z robertas 
;
_cod_original_sg_symbol_H-M 'P 21'
_cod_database_code 2008991

loop_
_symmetry_equiv_pos_as_xyz
'x, y, z'
'-x, y+1/2, -z'

loop_
_atom_site_aniso_label
_atom_site_aniso_U_11
_atom_site_aniso_U_22
_atom_site_aniso_U_33
_atom_site_aniso_U_12
_atom_site_aniso_U_13
_atom_site_aniso_U_23
C1 0.0595(13) 0.0460(15) 0.0658(13) -0.0002(12) 0.0223(11) -0.0093(12)
C2 0.089(2) 0.059(2) 0.084(2) 0.006(2) 0.021(2) -0.025(2)
C3 0.0629(15) 0.072(2) 0.104(2) -0.015(2) 0.031(2) -0.006(2)
C4 0.107(2) 0.075(3) 0.068(2) 0.007(2) 0.037(2) 0.002(2)
O1 0.0522(8) 0.0394(9) 0.0657(9) 0.0071(8) 0.0218(7) -0.0060(8)
C0' 0.0531(10) 0.0334(12) 0.0638(12) 0.0037(10) 0.0296(9) 0.0033(10)
O0' 0.0605(9) 0.0487(11) 0.0694(10) 0.0172(9) 0.0201(8) -0.0012(9)
N1 0.0449(8) 0.0275(9) 0.0659(10) 0.0058(8) 0.0246(8) 0.0020(8)
C1A 0.0411(9) 0.0270(10) 0.0657(12) -0.0036(9) 0.0224(9) 0.0012(10)
C1B 0.0499(13) 0.046(2) 0.089(2) 0.0021(13) 0.0173(13) -0.0081(15)
C1' 0.0427(9) 0.0299(10) 0.0530(10) -0.0005(9) 0.0189(8) -0.0017(9)
O1' 0.0661(9) 0.0273(9) 0.0989(12) -0.0032(8) 0.0461(9) -0.0043(9)
N2 0.0430(8) 0.0248(9) 0.0630(9) 0.0010(7) 0.0245(7) -0.0009(8)
C2A 0.0489(10) 0.0302(11) 0.0583(11) -0.0011(9) 0.0271(8) -0.0026(9)
C2B 0.0645(11) 0.0344(13) 0.094(2) 0.0044(12) 0.0487(11) 0.0092(12)
C2G 0.0593(11) 0.055(2) 0.095(2) -0.0027(13) 0.0474(11) 0.0053(14)
C2D1 0.083(2) 0.180(6) 0.093(2) 0.001(3) 0.0591(14) -0.013(3)
C2D2 0.127(2) 0.069(3) 0.261(4) -0.019(2) 0.144(2) 0.008(3)
C2' 0.0398(8) 0.0308(11) 0.0620(11) -0.0060(9) 0.0263(8) -0.0053(9)
O2' 0.0498(7) 0.0388(9) 0.0704(9) 0.0084(8) 0.0281(7) -0.0042(8)
N3 0.0487(9) 0.0317(10) 0.0610(10) 0.0047(9) 0.0207(8) -0.0023(9)
C3A 0.0549(12) 0.0456(14) 0.0590(12) 0.0090(12) 0.0185(10) -0.0050(12)
C3B1 0.0626(14) 0.051(2) 0.0678(14) 0.0001(13) 0.0237(12) -0.0119(13)
C3G1 0.076(2) 0.121(4) 0.071(2) 0.019(3) 0.022(2) -0.006(2)
C3G2 0.115(3) 0.063(2) 0.149(4) -0.006(3) 0.049(3) 0.034(3)
C3B2 0.114(3) 0.041(2) 0.072(2) 0.016(2) 0.033(2) 0.0028(14)
C3' 0.0566(14) 0.100(3) 0.0632(14) 0.023(2) 0.0139(12) -0.020(2)
O3' 0.0793(14) 0.158(3) 0.117(2) 0.067(2) 0.0296(15) 0.015(2)
O4 0.0541(9) 0.092(2) 0.0964(14) -0.0093(13) 0.0320(9) -0.025(2)
C4M 0.069(2) 0.172(5) 0.131(3) -0.036(3) 0.054(2) -0.076(3)

loop_
_atom_site_label
_atom_site_fract_x
_atom_site_fract_y
_atom_site_fract_z
_atom_site_U_iso_or_equiv
_atom_site_thermal_displace_type
_atom_site_calc_flag
_atom_site_refinement_flags
_atom_site_occupancy
_atom_site_disorder_group
_atom_site_type_symbol
C1 -0.4352(3) 0.0026(3) -0.6436(3) 0.0589(7) Uani d . 1 . C
C2 -0.4884(4) 0.1298(4) -0.6220(3) 0.0832(12) Uani d . 1 . C
H2A -0.5635(4) 0.1137(4) -0.6079(3) 0.125 Uiso calc R 1 . H
H2B -0.5128(4) 0.1837(4) -0.6902(3) 0.125 Uiso calc R 1 . H
H2C -0.4223(4) 0.1716(4) -0.5545(3) 0.125 Uiso calc R 1 . H
C3 -0.3186(3) 0.0234(5) -0.6657(4) 0.0816(11) Uani d . 1 . C
H3A -0.3404(3) 0.0811(5) -0.7310(4) 0.122 Uiso calc R 1 . H
H3B -0.2907(3) -0.0570(5) -0.6840(4) 0.122 Uiso calc R 1 . H
H3C -0.2495(3) 0.0594(5) -0.5965(4) 0.122 Uiso calc R 1 . H
C4 -0.4077(4) -0.0881(5) -0.5408(3) 0.0838(12) Uani d . 1 . C
H4A -0.4855(4) -0.0988(5) -0.5298(3) 0.126 Uiso calc R 1 . H
H4B -0.3396(4) -0.0532(5) -0.4703(3) 0.126 Uiso calc R 1 . H
H4C -0.3806(4) -0.1697(5) -0.5576(3) 0.126 Uiso calc R 1 . H
O1 -0.54439(13) -0.0425(2) -0.75300(14) 0.0538(5) Uani d R 1 . O
C0' -0.53431(13) -0.1574(2) -0.79872(14) 0.0486(6) Uani d R 1 . C
O0' -0.4493(2) -0.2355(2) -0.7501(2) 0.0624(6) Uani d . 1 . O
N1 -0.6309(2) -0.1739(2) -0.9074(2) 0.0459(5) Uani d . 1 . N
H1 -0.6813(2) -0.1112(2) -0.9440(2) 0.055 Uiso calc R 1 . H
C1A -0.6491(2) -0.2992(2) -0.9624(2) 0.0449(6) Uani d . 1 . C
H1A -0.6586(2) -0.3609(2) -0.9079(2) 0.054 Uiso calc R 1 . H
C1B -0.7752(3) -0.3019(3) -1.0754(3) 0.0660(9) Uani d . 1 . C
H1B1 -0.8459(3) -0.2731(3) -1.0592(3) 0.099 Uiso calc R 1 . H
H1B2 -0.7923(3) -0.3878(3) -1.1055(3) 0.099 Uiso calc R 1 . H
H1B3 -0.7673(3) -0.2466(3) -1.1329(3) 0.099 Uiso calc R 1 . H
C1' -0.5353(2) -0.3451(2) -0.9867(2) 0.0425(5) Uani d . 1 . C
O1' -0.5203(2) -0.4601(2) -0.9962(2) 0.0604(5) Uani d . 1 . O
N2 -0.4573(2) -0.2575(2) -1.0001(2) 0.0431(5) Uani d . 1 . N
H2 -0.4733(2) -0.1773(2) -0.9977(2) 0.052 Uiso calc R 1 . H
C2A -0.3450(2) -0.2975(2) -1.0189(2) 0.0444(5) Uani d . 1 . C
H2A1 -0.3757(2) -0.3488(2) -1.0913(2) 0.053 Uiso calc R 1 . H
C2B -0.2751(3) -0.1788(3) -1.0337(3) 0.0591(7) Uani d . 1 . C
H2B1 -0.2524(3) -0.1247(3) -0.9649(3) 0.071 Uiso calc R 1 . H
H2B2 -0.3359(3) -0.1312(3) -1.1017(3) 0.071 Uiso calc R 1 . H
C2G -0.1507(3) -0.2036(4) -1.0500(3) 0.0648(8) Uani d . 1 . C
H2G -0.0944(3) -0.2598(4) -0.9854(3) 0.078 Uiso calc R 1 . H
C2D1 -0.1766(3) -0.2705(9) -1.1631(3) 0.111(2) Uani d . 1 . C
H2D1 -0.2230(3) -0.3488(9) -1.1679(3) 0.167 Uiso calc R 1 . H
H2D2 -0.0952(3) -0.2894(9) -1.1655(3) 0.167 Uiso calc R 1 . H
H2D3 -0.2283(3) -0.2162(9) -1.2284(3) 0.167 Uiso calc R 1 . H
C2D2 -0.0780(4) -0.0787(5) -1.0371(6) 0.131(2) Uani d . 1 . C
H2D4 -0.0634(4) -0.0388(5) -0.9637(6) 0.197 Uiso calc R 1 . H
H2D5 -0.1289(4) -0.0227(5) -1.1013(6) 0.197 Uiso calc R 1 . H
H2D6 0.0044(4) -0.0954(5) -1.0383(6) 0.197 Uiso calc R 1 . H
C2' -0.2483(2) -0.3784(2) -0.9148(2) 0.0427(5) Uani d . 1 . C
O2' -0.1890(2) -0.4665(2) -0.9335(2) 0.0523(5) Uani d . 1 . O
N3 -0.2282(2) -0.3391(2) -0.8072(2) 0.0483(5) Uani d . 1 . N
H3 -0.2754(2) -0.2774(2) -0.8018(2) 0.058 Uiso calc R 1 . H
C3A -0.1302(3) -0.3954(3) -0.6977(2) 0.0554(7) Uani d . 1 . C
C3B1 -0.1226(3) -0.3056(4) -0.5966(3) 0.0623(8) Uani d . 1 . C
H3B1 -0.0936(3) -0.2221(4) -0.6095(3) 0.075 Uiso calc R 1 . H
H3B2 -0.2104(3) -0.2951(4) -0.6035(3) 0.075 Uiso calc R 1 . H
C3D1' -0.1314(8) -0.4197(10) -0.4147(7) 0.098(2) Uiso d P 0.40 . C
C3E' -0.2304(9) -0.5478(12) -0.4818(8) 0.073(2) Uiso d P 0.40 . C
C3D2' -0.3311(8) -0.5178(11) -0.5974(7) 0.101(2) Uiso d P 0.40 . C
C3D1 -0.0519(10) -0.4515(12) -0.4069(9) 0.083(2) Uiso d PD 0.60 . C
C3E -0.19593(13) -0.4781(2) -0.43940(14) 0.090(2) Uiso d PR 0.60 . C
C3D2 -0.2635(9) -0.5757(12) -0.5361(8) 0.078(2) Uiso d PD 0.60 . C
C3G1 -0.0354(4) -0.3457(6) -0.4710(3) 0.0927(14) Uani d D 1 . C
C3G2 -0.2952(6) -0.5518(5) -0.6745(6) 0.112(2) Uani d D 1 . C
C3B2 -0.1677(4) -0.5349(4) -0.6837(3) 0.0784(11) Uani d . 1 . C
H3B3 -0.1722(4) -0.5843(4) -0.7507(3) 0.094 Uiso calc R 1 . H
H3B4 -0.0982(4) -0.5711(4) -0.6134(3) 0.094 Uiso calc R 1 . H
C3' 0.0041(3) -0.3936(5) -0.6988(3) 0.0775(11) Uani d . 1 . C
O3' 0.0843(3) -0.4747(5) -0.6552(3) 0.1230(13) Uani d . 1 . O
O4 0.0250(2) -0.2881(3) -0.7467(2) 0.0812(8) Uani d . 1 . O
C4M 0.14900(13) -0.2788(2) -0.74923(14) 0.120(2) Uani d . 1 . C
H4M1 0.15404(13) -0.1994(2) -0.78552(14) 0.181 Uiso calc R 1 . H
H4M2 0.15926(13) -0.3490(2) -0.79383(14) 0.181 Uiso calc R 1 . H
H4M3 0.21706(13) -0.2818(2) -0.67002(14) 0.181 Uiso calc R 1 . H

loop_
_atom_type_symbol
_atom_type_description
_atom_type_scat_dispersion_real
_atom_type_scat_dispersion_imag
_atom_type_scat_source
C C 0.0033 0.0016 'International Tables Vol C Tables 4.2.6.8 and 6.1.1.4'
H H 0.0000 0.0000 'International Tables Vol C Tables 4.2.6.8 and 6.1.1.4'
N N 0.0061 0.0033 'International Tables Vol C Tables 4.2.6.8 and 6.1.1.4'
O O 0.0106 0.0060 'International Tables Vol C Tables 4.2.6.8 and 6.1.1.4'

loop_
_geom_angle_atom_site_label_1
_geom_angle_atom_site_label_2
_geom_angle_atom_site_label_3
_geom_angle
O1 C1 C3 109.2(3)
O1 C1 C4 111.9(3)
C3 C1 C4 112.3(3)
O1 C1 C2 101.8(2)
C3 C1 C2 111.2(3)
C4 C1 C2 109.9(3)
C0' N1 C1A 119.0(2)
C0' O1 C1 119.11(15)
O0' C0' N1 123.3(2)
O0' C0' O1 125.38(13)
N1 C0' O1 111.31(12)
N1 C1A C1B 110.1(2)
N1 C1A C1' 114.8(2)
C1B C1A C1' 110.1(3)
O1' C1' N2 122.0(3)
O1' C1' C1A 119.5(2)
N2 C1' C1A 118.5(2)
C1' N2 C2A 120.1(2)
N2 C2A C2B 109.1(2)
N2 C2A C2' 111.7(2)
C2B C2A C2' 109.3(2)
C2A C2B C2G 115.9(3)
C2D1 C2G C2D2 112.1(5)
C2D1 C2G C2B 113.2(3)
C2D2 C2G C2B 109.4(3)
O2' C2' N3 124.1(2)
O2' C2' C2A 119.8(2)
N3 C2' C2A 115.9(2)
C2' N3 C3A 123.7(2)
N3 C3A C3' 109.9(3)
N3 C3A C3B2 110.4(2)
C3' C3A C3B2 109.7(3)
N3 C3A C3B1 106.0(3)
C3' C3A C3B1 107.5(3)
C3B2 C3A C3B1 113.2(3)
C3G1 C3B1 C3A 117.8(3)
C3E C3D1' C3D1 114.0(14)
C3E C3D1' C3E' 16.1(5)
C3D1 C3D1' C3E' 100.1(12)
C3E C3D1' C3G1 137.0(8)
C3D1 C3D1' C3G1 56.0(9)
C3E' C3D1' C3G1 123.1(6)
C3D2 C3E' C3E 149.(3)
C3D2 C3E' C3D2' 40.1(15)
C3E C3E' C3D2' 112.2(14)
C3D2 C3E' C3D1' 141.(2)
C3E C3E' C3D1' 16.3(5)
C3D2' C3E' C3D1' 113.0(10)
C3D2 C3D2' C3G2 91.4(10)
C3D2 C3D2' C3E' 25.7(10)
C3G2 C3D2' C3E' 109.6(8)
C3D2 C3D2' C3E 49.9(9)
C3G2 C3D2' C3E 118.0(6)
C3E' C3D2' C3E 24.8(7)
C3D1' C3D1 C3G1 91.5(11)
C3D1' C3D1 C3E 32.4(8)
C3G1 C3D1 C3E 112.2(8)
C3E' C3D2 C3D2' 114.(2)
C3E' C3D2 C3E 17.6(15)
C3D2' C3D2 C3E 99.2(12)
C3E' C3D2 C3G2 140.(2)
C3D2' C3D2 C3G2 50.2(7)
C3E C3D2 C3G2 123.5(10)
C3D1 C3G1 C3B1 128.0(6)
C3D1 C3G1 C3D1' 32.6(5)
C3B1 C3G1 C3D1' 108.0(4)
C3D2' C3G2 C3B2 132.0(6)
C3D2' C3G2 C3D2 38.4(6)
C3B2 C3G2 C3D2 108.9(6)
C3G2 C3B2 C3A 116.0(4)
C3D1' C3E C3E' 147.6(10)
C3D1' C3E C3D1 33.6(8)
C3E' C3E C3D1 116.8(10)
C3D1' C3E C3D2 141.8(7)
C3E' C3E C3D2 13.5(10)
C3D1 C3E C3D2 116.5(7)
C3D1' C3E C3D2' 131.1(6)
C3E' C3E C3D2' 43.0(9)
C3D1 C3E C3D2' 125.9(5)
C3D2 C3E C3D2' 30.9(6)
O3' C3' O4 123.2(4)
O3' C3' C3A 123.7(5)
O4 C3' C3A 113.0(3)
C3' O4 C4M 116.2(3)

loop_
_geom_bond_atom_site_label_1
_geom_bond_atom_site_label_2
_geom_bond_site_symmetry_2
_geom_bond_distance
_geom_bond_publ_flag
C1 O1 . 1.473(3) ?
C1 C3 . 1.485(6) ?
C1 C4 . 1.521(6) ?
C1 C2 . 1.531(5) ?
O0' C0' . 1.209(3) ?
N1 C0' . 1.341(3) ?
N1 C1A . 1.451(4) ?
C1A C1B . 1.518(4) ?
C1A C1' . 1.531(4) ?
C1' O1' . 1.226(4) ?
C1' N2 . 1.335(3) ?
N2 C2A . 1.458(3) ?
C2A C2B . 1.527(4) ?
C2A C2' . 1.544(4) ?
C2B C2G . 1.538(4) ?
C2G C2D1 . 1.494(7) ?
C2G C2D2 . 1.515(6) ?
C2' O2' . 1.222(3) ?
C2' N3 . 1.335(4) ?
N3 C3A . 1.465(4) ?
C3A C3' . 1.534(5) ?
C3A C3B2 . 1.549(5) ?
C3A C3B1 . 1.551(5) ?
C3' O3' . 1.189(6) ?
C3' O4 . 1.326(6) ?
O4 C4M . 1.427(3) ?
C3B1 C3G1 . 1.513(5) ?
C3D1' C3E . 0.899(9) ?
C3D1' C3D1 . 0.927(13) ?
C3D1' C3E' . 1.71(2) ?
C3D1' C3G1 . 1.722(11) ?
C3E' C3D2 . 0.685(15) ?
C3E' C3E . 0.887(15) ?
C3E' C3D2' . 1.440(13) ?
C3D2' C3D2 . 1.017(14) ?
C3D2' C3G2 . 1.257(11) ?
C3D2' C3E . 1.955(8) ?
C3D1 C3G1 . 1.428(14) ?
C3D1 C3E . 1.531(11) ?
C3D2 C3E . 1.515(14) ?
C3D2 C3G2 . 1.636(14) ?
C3G2 C3B2 . 1.514(8) ?
O1 C0' . 1.36 ?

loop_
_geom_hbond_atom_site_label_D
_geom_hbond_atom_site_label_H
_geom_hbond_atom_site_label_A
_geom_hbond_site_symmetry_A
_geom_hbond_distance_DH
_geom_hbond_distance_HA
_geom_hbond_distance_DA
_geom_hbond_angle_DHA
N3 H1N3 O0' 1_555 0.86 2.38 3.095(4) 141
N2 H1N2 O1' 2_453 0.86 2.27 3.113(3) 167
N1 H1N1 O2' 2_453 0.86 2.20 3.053(3) 170

loop_
_geom_torsion_atom_site_label_1
_geom_torsion_atom_site_label_2
_geom_torsion_atom_site_label_3
_geom_torsion_atom_site_label_4
_geom_torsion
_geom_torsion_publ_flag
C3 C1 O1 C0' 64.2(3) ?
C1 C1 O1 C0' -60.8(3) ?
C2 C1 O1 C0' -178.1(2) ?
C1A N1 C0' O0' 11.1(4) ?
O1 C0' N1 C1A -169.7(2) yes
C1 O1 C0' O0' 9.7(2) ?
C1 O1 C0' N1 -169.5(2) yes
C0' N1 C1A C1B 171.1(3) ?
C0' N1 C1A C1' -64.0(3) yes
N1 C1A C1' O1' 156.7(2) ?
C1B C1A C1' O1' -78.4(3) ?
N1 C1A C1' N2 -25.2(3) yes
C1B C1A C1' N2 99.8(3) ?
O1' C1' N2 C2A -4.2(4) ?
C1A C1' N2 C2A 177.6(2) yes
C1' N2 C2A C2B 178.9(2) ?
C1' N2 C2A C2' -60.1(3) yes
N2 C2A C2B C2G 177.9(2) yes
C2' C2A C2B C2G 55.4(3) ?
C2A C2B C2G C2D1 66.3(5) yes
C2A C2B C2G C2D2 -168.0(4) yes
N2 C2A C2' O2' 144.8(2) ?
C2B C2A C2' O2' -94.4(3) ?
N2 C2A C2' N3 -40.2(3) yes
C2B C2A C2' N3 80.6(3) ?
O2' C2' N3 C3A 1.3(4) ?
C2A C2' N3 C3A -173.4(2) yes
C2' N3 C3A C3' 53.8(4) yes
C2' N3 C3A C3B2 -67.3(4) ?
C2' N3 C3A C3B1 169.7(3) ?
N3 C3A C3' O3' -145.8(4) ?
C3B2 C3A C3' O3' -24.2(5) ?
C3B1 C3A C3' O3' 99.2(5) ?
N3 C3A C3' O4 38.3(4) yes
C3B2 C3A C3' O4 159.9(3) ?
C3B1 C3A C3' O4 -76.6(3) ?
O3' C3' O4 C4M 3.2(5) ?
C3A C3' O4 C4M 179.1(2) yes
N3 C3A C3B1 C3G1 175.5(3) yes
C3' C3A C3B1 C3G1 -67.0(4) ?
C3B2 C3A C3B1 C3G1 54.3(4) ?
C3E C3D1 C3G1 C3B1 -34.6(12) ?
C3A C3B1 C3G1 C3D1 -67.7(9) ?
C3E C3D2 C3G2 C3B2 62.5(11) ?
C3D2 C3G2 C3B2 C3A -102.1(7) ?
N3 C3A C3B2 C3G2 -61.8(5) yes
C3' C3A C3B2 C3G2 176.9(4) ?
C3B1 C3A C3B2 C3G2 56.9(4) ?
C3G1 C3D1 C3E C3D2 93.0(11) ?
C3G2 C3D2 C3E C3D1 -68.4(12) ?
